data_4101981
loop_
_publ_author_name
'Joon Soo Han'
'Takahiro Sasamori'
'Yoshiyuki Mizuhata'
'Norihiro Tokitoh'

_publ_contact_author_address
;
    Institute for Chemical Research, Kyoto University, Gokasho, Uji, 
    Kyoto 611-0011, Japan. 
;
_publ_contact_author_email ' tokitoh@boc.kuicr.kyoto-u.ac.jp'
_publ_contact_author_fax ' +81-774-38-3209 '
_publ_contact_author_name 'Norihiro Tokitoh'
_publ_contact_author_phone ' +81-774-38-3200 '
_publ_section_title
;
 Reactivity of an Aryl-Substituted Silicon-Silicon Triple Bond: Reactions
 of a 1,2-Diaryldisilyne with Alkenes
;
_journal_name_full 'Journal of the American Chemical Society'
_journal_page_first 2546
_journal_page_last 2547
_journal_paper_doi 10.1021/ja9108566
_journal_volume 132
_journal_year 2010
_chemical_formula_moiety 'C66 H146 Si16, 2(C4 H8 O)'
_chemical_formula_sum 'C74 H162 O2 Si16'
_chemical_formula_weight 1533.48
_chemical_name_systematic
;
 ?
;
_space_group_IT_number 2
_symmetry_cell_setting triclinic
_symmetry_Int_Tables_number 2
_symmetry_space_group_name_Hall '-P 1'
_symmetry_space_group_name_H-M 'P -1'
_atom_sites_solution_hydrogens geom
_atom_sites_solution_primary direct
_atom_sites_solution_secondary difmap
_audit_creation_date 'November 10 2009'
_audit_creation_method SHELXL-97
_cell_angle_alpha 94.7085(8)
_cell_angle_beta 106.8699(6)
_cell_angle_gamma 104.5950(6)
_cell_formula_units_Z 1
_cell_length_a 12.22910(10)
_cell_length_b 13.0394(2)
_cell_length_c 16.4212(3)
_cell_measurement_temperature 103(2)
_cell_measurement_theta_max 25.5
_cell_measurement_theta_min 2.56
_cell_volume 2390.68(6)
_computing_cell_refinement HKL2000
_computing_data_collection CrystalClear
_computing_data_reduction HKL2000
_computing_structure_refinement 'SHELXL-97 (Sheldrick, 1997)'
_computing_structure_solution SIR-97
_diffrn_ambient_temperature 103
_diffrn_detector_area_resol_mean 28.5714
_diffrn_measured_fraction_theta_full 0.978
_diffrn_measured_fraction_theta_max 0.978
_diffrn_measurement_device_type 'Rigaku VariMax Saturn'
_diffrn_measurement_method \w
_diffrn_radiation_monochromator Confocal
_diffrn_radiation_source 'rotating-anode X-ray tube'
_diffrn_radiation_type MoK\a
_diffrn_radiation_wavelength 0.71075
_diffrn_reflns_av_R_equivalents 0.0265
_diffrn_reflns_av_sigmaI/netI 0.0306
_diffrn_reflns_limit_h_max 14
_diffrn_reflns_limit_h_min -13
_diffrn_reflns_limit_k_max 15
_diffrn_reflns_limit_k_min -15
_diffrn_reflns_limit_l_max 19
_diffrn_reflns_limit_l_min -19
_diffrn_reflns_number 20573
_diffrn_reflns_theta_full 25.50
_diffrn_reflns_theta_max 25.50
_diffrn_reflns_theta_min 2.56
_exptl_absorpt_coefficient_mu 0.250
_exptl_absorpt_correction_T_max 0.9881
_exptl_absorpt_correction_T_min 0.9649
_exptl_absorpt_correction_type multi-scan
_exptl_absorpt_process_details 'Jacobson, R. (1998) Private communication'
_exptl_crystal_colour colorless
_exptl_crystal_density_diffrn 1.065
_exptl_crystal_density_method 'not measured'
_exptl_crystal_description prism
_exptl_crystal_F_000 846
_exptl_crystal_size_max 0.15
_exptl_crystal_size_mid 0.12
_exptl_crystal_size_min 0.05
_refine_diff_density_max 0.449
_refine_diff_density_min -0.271
_refine_diff_density_rms 0.044
_refine_ls_extinction_method none
_refine_ls_goodness_of_fit_ref 1.020
_refine_ls_hydrogen_treatment fixed
_refine_ls_matrix_type full
_refine_ls_number_parameters 482
_refine_ls_number_reflns 8698
_refine_ls_number_restraints 1
_refine_ls_restrained_S_all 1.020
_refine_ls_R_factor_all 0.0388
_refine_ls_R_factor_gt 0.0358
_refine_ls_shift/su_max 0.001
_refine_ls_shift/su_mean 0.000
_refine_ls_structure_factor_coef Fsqd
_refine_ls_weighting_details 'calc w=1/[\s^2^(Fo^2^)+(0.0549P)^2^+1.0197P] where P=(Fo^2^+2Fc^2^)/3'
_refine_ls_weighting_scheme calc
_refine_ls_wR_factor_gt 0.0965
_refine_ls_wR_factor_ref 0.0994
_reflns_number_gt 8028
_reflns_number_total 8698
_reflns_threshold_expression >2sigma(I)
_cod_data_source_file ja9108566_si_002.cif
_cod_data_source_block ethylne_adduct
_cod_original_sg_symbol_Hall '    -P 1'
_cod_database_code 4101981

loop_
_symmetry_equiv_pos_as_xyz
'x, y, z'
'-x, -y, -z'

loop_
_atom_site_label
_atom_site_type_symbol
_atom_site_fract_x
_atom_site_fract_y
_atom_site_fract_z
_atom_site_U_iso_or_equiv
_atom_site_adp_type
_atom_site_occupancy
_atom_site_symmetry_multiplicity
_atom_site_calc_flag
_atom_site_refinement_flags
_atom_site_disorder_assembly
_atom_site_disorder_group
Si1 Si 0.88496(3) 0.40665(3) 0.86523(2) 0.02131(10) Uani 1 1 d . . .
C1 C 0.98343(15) 0.45925(15) 0.80271(11) 0.0382(4) Uani 1 1 d . . .
H1 H 0.9457 0.4539 0.7398 0.046 Uiso 1 1 calc R . .
H2 H 1.0494 0.5259 0.8301 0.046 Uiso 1 1 calc R . .
C2 C 0.99751(14) 0.35338(14) 0.83691(11) 0.0342(4) Uani 1 1 d . . .
H3 H 1.0717 0.3586 0.8841 0.041 Uiso 1 1 calc R . .
H4 H 0.9680 0.2866 0.7938 0.041 Uiso 1 1 calc R . .
C3 C 0.93232(12) 0.47500(12) 0.97957(9) 0.0245(3) Uani 1 1 d . . .
H5 H 0.8927 0.5322 0.9818 0.029 Uiso 1 1 calc R . .
H6 H 0.9044 0.4221 1.0144 0.029 Uiso 1 1 calc R . .
C4 C 0.72032(12) 0.34252(11) 0.81557(8) 0.0195(3) Uani 1 1 d . . .
C5 C 0.64406(12) 0.40536(11) 0.78216(8) 0.0200(3) Uani 1 1 d . . .
C6 C 0.52102(12) 0.35633(11) 0.74434(8) 0.0203(3) Uani 1 1 d . . .
H7 H 0.4713 0.3996 0.7218 0.024 Uiso 1 1 calc R . .
C7 C 0.46825(12) 0.24565(11) 0.73840(8) 0.0192(3) Uani 1 1 d . . .
C8 C 0.54555(12) 0.18621(11) 0.77361(8) 0.0199(3) Uani 1 1 d . . .
H8 H 0.5129 0.1112 0.7705 0.024 Uiso 1 1 calc R . .
C9 C 0.66897(12) 0.23196(11) 0.81334(8) 0.0194(3) Uani 1 1 d . . .
C10 C 0.69517(13) 0.52642(11) 0.79038(9) 0.0238(3) Uani 1 1 d . . .
H9 H 0.7827 0.5375 0.8176 0.029 Uiso 1 1 calc R . .
Si2 Si 0.68763(5) 0.57523(4) 0.68376(3) 0.03841(13) Uani 1 1 d . . .
C11 C 0.80861(18) 0.70446(14) 0.70523(12) 0.0434(4) Uani 1 1 d . . .
H10 H 0.8855 0.6940 0.7362 0.065 Uiso 1 1 calc R . .
H11 H 0.7925 0.7596 0.7404 0.065 Uiso 1 1 calc R . .
H12 H 0.8113 0.7275 0.6503 0.065 Uiso 1 1 calc R . .
C12 C 0.7127(3) 0.47363(17) 0.61037(12) 0.0644(7) Uani 1 1 d . . .
H13 H 0.7098 0.4988 0.5554 0.097 Uiso 1 1 calc R . .
H14 H 0.6505 0.4053 0.6001 0.097 Uiso 1 1 calc R . .
H15 H 0.7911 0.4632 0.6370 0.097 Uiso 1 1 calc R . .
C13 C 0.5424(2) 0.6011(2) 0.62861(18) 0.0812(10) Uani 1 1 d . . .
H16 H 0.5304 0.5967 0.5666 0.122 Uiso 1 1 calc R . .
H17 H 0.5439 0.6730 0.6526 0.122 Uiso 1 1 calc R . .
H18 H 0.4770 0.5472 0.6377 0.122 Uiso 1 1 calc R . .
Si3 Si 0.65769(4) 0.60625(3) 0.87557(3) 0.02976(11) Uani 1 1 d . . .
C14 C 0.52436(17) 0.65557(16) 0.83435(18) 0.0578(6) Uani 1 1 d . . .
H19 H 0.4568 0.5959 0.7977 0.087 Uiso 1 1 calc R . .
H20 H 0.5424 0.7123 0.8005 0.087 Uiso 1 1 calc R . .
H21 H 0.5039 0.6844 0.8832 0.087 Uiso 1 1 calc R . .
C15 C 0.78975(15) 0.72683(14) 0.92941(12) 0.0381(4) Uani 1 1 d . . .
H22 H 0.7758 0.7656 0.9773 0.057 Uiso 1 1 calc R . .
H23 H 0.8010 0.7744 0.8875 0.057 Uiso 1 1 calc R . .
H24 H 0.8614 0.7034 0.9515 0.057 Uiso 1 1 calc R . .
C16 C 0.63134(15) 0.52075(14) 0.95792(11) 0.0356(4) Uani 1 1 d . . .
H25 H 0.6166 0.5627 1.0038 0.053 Uiso 1 1 calc R . .
H26 H 0.7018 0.4966 0.9827 0.053 Uiso 1 1 calc R . .
H27 H 0.5618 0.4581 0.9305 0.053 Uiso 1 1 calc R . .
C17 C 0.74466(12) 0.16226(11) 0.85505(9) 0.0220(3) Uani 1 1 d . . .
H28 H 0.8268 0.2138 0.8759 0.026 Uiso 1 1 calc R . .
Si4 Si 0.72231(4) 0.12333(3) 0.95942(3) 0.02527(11) Uani 1 1 d . . .
C18 C 0.64091(15) 0.20900(14) 0.99984(10) 0.0320(3) Uani 1 1 d . . .
H29 H 0.5608 0.1950 0.9583 0.048 Uiso 1 1 calc R . .
H30 H 0.6848 0.2850 1.0068 0.048 Uiso 1 1 calc R . .
H31 H 0.6345 0.1919 1.0556 0.048 Uiso 1 1 calc R . .
C19 C 0.87395(15) 0.15130(16) 1.04160(11) 0.0413(4) Uani 1 1 d . . .
H32 H 0.9160 0.2281 1.0511 0.062 Uiso 1 1 calc R . .
H33 H 0.9197 0.1097 1.0206 0.062 Uiso 1 1 calc R . .
H34 H 0.8654 0.1307 1.0960 0.062 Uiso 1 1 calc R . .
C20 C 0.64290(15) -0.02189(13) 0.95080(11) 0.0338(4) Uani 1 1 d . . .
H35 H 0.6233 -0.0334 1.0038 0.051 Uiso 1 1 calc R . .
H36 H 0.6945 -0.0657 0.9428 0.051 Uiso 1 1 calc R . .
H37 H 0.5693 -0.0427 0.9013 0.051 Uiso 1 1 calc R . .
Si5 Si 0.75783(4) 0.05869(3) 0.77323(3) 0.02682(11) Uani 1 1 d . . .
C21 C 0.90334(16) 0.02962(15) 0.82116(13) 0.0414(4) Uani 1 1 d . . .
H38 H 0.9018 -0.0038 0.8723 0.062 Uiso 1 1 calc R . .
H39 H 0.9685 0.0969 0.8377 0.062 Uiso 1 1 calc R . .
H40 H 0.9159 -0.0194 0.7785 0.062 Uiso 1 1 calc R . .
C22 C 0.75466(16) 0.11756(14) 0.67258(11) 0.0352(4) Uani 1 1 d . . .
H41 H 0.7822 0.0745 0.6354 0.053 Uiso 1 1 calc R . .
H42 H 0.8072 0.1915 0.6879 0.053 Uiso 1 1 calc R . .
H43 H 0.6729 0.1174 0.6418 0.053 Uiso 1 1 calc R . .
C23 C 0.63887(15) -0.07347(13) 0.74253(12) 0.0350(4) Uani 1 1 d . . .
H44 H 0.5609 -0.0610 0.7340 0.053 Uiso 1 1 calc R . .
H45 H 0.6545 -0.1162 0.7887 0.053 Uiso 1 1 calc R . .
H46 H 0.6390 -0.1123 0.6889 0.053 Uiso 1 1 calc R . .
C24 C 0.33339(12) 0.18940(11) 0.69128(9) 0.0208(3) Uani 1 1 d . . .
Si6 Si 0.23954(4) 0.28972(3) 0.67385(3) 0.02757(11) Uani 1 1 d . . .
C25 C 0.25517(17) 0.36673(16) 0.58356(13) 0.0454(5) Uani 1 1 d . . .
H47 H 0.2172 0.4244 0.5845 0.068 Uiso 1 1 calc R . .
H48 H 0.2164 0.3180 0.5281 0.068 Uiso 1 1 calc R . .
H49 H 0.3400 0.3978 0.5912 0.068 Uiso 1 1 calc R . .
C26 C 0.27893(15) 0.39050(14) 0.77405(13) 0.0390(4) Uani 1 1 d . . .
H50 H 0.2936 0.4631 0.7597 0.058 Uiso 1 1 calc R . .
H51 H 0.3510 0.3846 0.8169 0.058 Uiso 1 1 calc R . .
H52 H 0.2128 0.3763 0.7978 0.058 Uiso 1 1 calc R . .
C27 C 0.07367(14) 0.22665(14) 0.64361(12) 0.0365(4) Uani 1 1 d . . .
H53 H 0.0563 0.1871 0.6887 0.055 Uiso 1 1 calc R . .
H54 H 0.0452 0.1771 0.5887 0.055 Uiso 1 1 calc R . .
H55 H 0.0332 0.2830 0.6376 0.055 Uiso 1 1 calc R . .
Si7 Si 0.26178(3) 0.08601(3) 0.75223(3) 0.02366(10) Uani 1 1 d . . .
C28 C 0.23847(15) 0.15626(15) 0.84749(10) 0.0335(4) Uani 1 1 d . . .
H56 H 0.1816 0.1971 0.8273 0.050 Uiso 1 1 calc R . .
H57 H 0.3148 0.2054 0.8850 0.050 Uiso 1 1 calc R . .
H58 H 0.2069 0.1029 0.8799 0.050 Uiso 1 1 calc R . .
C29 C 0.34660(14) -0.00803(13) 0.80160(11) 0.0326(4) Uani 1 1 d . . .
H59 H 0.4166 0.0327 0.8504 0.049 Uiso 1 1 calc R . .
H60 H 0.3725 -0.0425 0.7582 0.049 Uiso 1 1 calc R . .
H61 H 0.2948 -0.0632 0.8218 0.049 Uiso 1 1 calc R . .
C30 C 0.11695(14) -0.01088(14) 0.68090(11) 0.0348(4) Uani 1 1 d . . .
H62 H 0.0772 -0.0530 0.7164 0.052 Uiso 1 1 calc R . .
H63 H 0.1328 -0.0593 0.6398 0.052 Uiso 1 1 calc R . .
H64 H 0.0653 0.0291 0.6493 0.052 Uiso 1 1 calc R . .
Si8 Si 0.32656(4) 0.12007(4) 0.58122(3) 0.02749(11) Uani 1 1 d . . .
C31 C 0.43668(16) 0.20779(17) 0.53903(11) 0.0412(4) Uani 1 1 d . . .
H65 H 0.5174 0.2209 0.5794 0.062 Uiso 1 1 calc R . .
H66 H 0.4187 0.2764 0.5329 0.062 Uiso 1 1 calc R . .
H67 H 0.4317 0.1720 0.4827 0.062 Uiso 1 1 calc R . .
C32 C 0.36820(17) -0.00844(15) 0.58676(11) 0.0393(4) Uani 1 1 d . . .
H68 H 0.3634 -0.0398 0.5291 0.059 Uiso 1 1 calc R . .
H69 H 0.3131 -0.0590 0.6080 0.059 Uiso 1 1 calc R . .
H70 H 0.4499 0.0061 0.6261 0.059 Uiso 1 1 calc R . .
C33 C 0.17486(15) 0.08481(16) 0.49717(11) 0.0400(4) Uani 1 1 d . . .
H71 H 0.1468 0.1489 0.4930 0.060 Uiso 1 1 calc R . .
H72 H 0.1188 0.0289 0.5135 0.060 Uiso 1 1 calc R . .
H73 H 0.1799 0.0583 0.4412 0.060 Uiso 1 1 calc R . .
O1 O 0.9382(8) 0.3248(8) 0.3829(8) 0.168(4) Uani 0.510(6) 1 d P A 1
C34 C 0.7978(12) 0.3211(10) 0.3167(11) 0.142(7) Uani 0.510(6) 1 d P A 1
H74 H 0.7967 0.3877 0.2919 0.170 Uiso 0.510(6) 1 calc PR A 1
H75 H 0.7614 0.2574 0.2704 0.170 Uiso 0.510(6) 1 calc PR A 1
C35 C 0.7437(7) 0.3127(5) 0.3886(6) 0.079(3) Uani 0.510(6) 1 d P A 1
H76 H 0.7156 0.3760 0.3988 0.094 Uiso 0.510(6) 1 calc PR A 1
H77 H 0.6757 0.2469 0.3748 0.094 Uiso 0.510(6) 1 calc PR A 1
C36 C 0.8440(6) 0.3086(8) 0.4663(6) 0.067(2) Uani 0.510(6) 1 d P A 1
H78 H 0.8911 0.3821 0.4970 0.080 Uiso 0.510(6) 1 calc PR A 1
H79 H 0.8117 0.2680 0.5068 0.080 Uiso 0.510(6) 1 calc PR A 1
C37 C 0.9114(5) 0.2602(5) 0.4379(4) 0.0769(19) Uani 0.510(6) 1 d P A 1
H80 H 0.8668 0.1857 0.4082 0.092 Uiso 0.510(6) 1 calc PR A 1
H81 H 0.9835 0.2597 0.4848 0.092 Uiso 0.510(6) 1 calc PR A 1
O2 O 0.9245(8) 0.3861(7) 0.4698(5) 0.151(3) Uani 0.490(6) 1 d PD A 2
C38 C 0.9299(13) 0.4018(10) 0.3785(8) 0.133(4) Uani 0.490(6) 1 d P A 2
H82 H 0.9264 0.4750 0.3689 0.160 Uiso 0.490(6) 1 calc PR A 2
H83 H 1.0061 0.3937 0.3732 0.160 Uiso 0.490(6) 1 calc PR A 2
C39 C 0.8467(10) 0.3355(14) 0.3248(8) 0.130(6) Uani 0.490(6) 1 d P A 2
H84 H 0.8827 0.2887 0.2971 0.156 Uiso 0.490(6) 1 calc PR A 2
H85 H 0.8129 0.3758 0.2802 0.156 Uiso 0.490(6) 1 calc PR A 2
C40 C 0.7389(8) 0.2592(9) 0.3395(6) 0.105(3) Uani 0.490(6) 1 d P A 2
H86 H 0.7383 0.1829 0.3333 0.126 Uiso 0.490(6) 1 calc PR A 2
H87 H 0.6611 0.2673 0.3054 0.126 Uiso 0.490(6) 1 calc PR A 2
C41 C 0.7859(12) 0.3180(11) 0.4349(11) 0.171(11) Uani 0.490(6) 1 d PD A 2
H88 H 0.7725 0.2637 0.4724 0.205 Uiso 0.490(6) 1 calc PR A 2
H89 H 0.7378 0.3672 0.4407 0.205 Uiso 0.490(6) 1 calc PR A 2

loop_
_atom_site_aniso_label
_atom_site_aniso_U_11
_atom_site_aniso_U_22
_atom_site_aniso_U_33
_atom_site_aniso_U_23
_atom_site_aniso_U_13
_atom_site_aniso_U_12
Si1 0.01630(19) 0.0233(2) 0.02053(19) -0.00008(15) 0.00441(15) 0.00213(15)
C1 0.0293(9) 0.0488(10) 0.0296(8) 0.0046(7) 0.0126(7) -0.0035(7)
C2 0.0237(8) 0.0388(9) 0.0368(9) -0.0068(7) 0.0123(7) 0.0042(7)
C3 0.0175(8) 0.0284(7) 0.0230(7) -0.0015(6) 0.0031(6) 0.0044(6)
C4 0.0180(7) 0.0228(7) 0.0149(6) -0.0002(5) 0.0048(5) 0.0030(5)
C5 0.0226(7) 0.0211(7) 0.0145(6) 0.0017(5) 0.0056(5) 0.0039(6)
C6 0.0204(7) 0.0235(7) 0.0170(6) 0.0038(5) 0.0054(5) 0.0069(6)
C7 0.0179(7) 0.0243(7) 0.0137(6) 0.0007(5) 0.0053(5) 0.0036(5)
C8 0.0206(7) 0.0191(6) 0.0183(6) 0.0014(5) 0.0066(5) 0.0028(5)
C9 0.0202(7) 0.0225(7) 0.0159(6) 0.0013(5) 0.0069(5) 0.0061(5)
C10 0.0214(7) 0.0221(7) 0.0238(7) 0.0039(6) 0.0036(6) 0.0032(6)
Si2 0.0443(3) 0.0289(2) 0.0281(2) 0.01179(18) 0.0010(2) -0.0033(2)
C11 0.0511(11) 0.0319(9) 0.0423(10) 0.0102(8) 0.0180(9) -0.0012(8)
C12 0.114(2) 0.0404(11) 0.0243(9) 0.0038(8) 0.0221(11) -0.0031(12)
C13 0.0546(14) 0.0788(17) 0.0762(17) 0.0548(15) -0.0178(12) -0.0078(12)
Si3 0.0222(2) 0.0221(2) 0.0412(3) -0.00221(18) 0.00829(19) 0.00455(17)
C14 0.0321(10) 0.0340(10) 0.1048(19) 0.0115(11) 0.0150(11) 0.0134(8)
C15 0.0323(9) 0.0283(8) 0.0468(10) -0.0086(7) 0.0124(8) 0.0019(7)
C16 0.0303(9) 0.0396(9) 0.0352(9) -0.0048(7) 0.0156(7) 0.0052(7)
C17 0.0180(7) 0.0230(7) 0.0230(7) 0.0034(5) 0.0052(6) 0.0045(6)
Si4 0.0214(2) 0.0301(2) 0.0229(2) 0.00803(16) 0.00485(16) 0.00648(17)
C18 0.0357(9) 0.0364(9) 0.0258(8) 0.0060(6) 0.0128(7) 0.0101(7)
C19 0.0287(9) 0.0562(11) 0.0327(9) 0.0164(8) 0.0013(7) 0.0084(8)
C20 0.0353(9) 0.0327(8) 0.0353(9) 0.0140(7) 0.0117(7) 0.0099(7)
Si5 0.0246(2) 0.0254(2) 0.0307(2) 0.00098(17) 0.00899(17) 0.00893(17)
C21 0.0308(9) 0.0408(10) 0.0548(11) 0.0022(8) 0.0130(8) 0.0174(8)
C22 0.0389(9) 0.0383(9) 0.0291(8) -0.0016(7) 0.0151(7) 0.0097(7)
C23 0.0350(9) 0.0255(8) 0.0412(9) 0.0001(7) 0.0087(7) 0.0088(7)
C24 0.0179(7) 0.0231(7) 0.0179(6) 0.0021(5) 0.0035(5) 0.0032(5)
Si6 0.0184(2) 0.0279(2) 0.0345(2) 0.00654(18) 0.00549(17) 0.00643(17)
C25 0.0327(9) 0.0433(10) 0.0530(11) 0.0247(9) 0.0010(8) 0.0082(8)
C26 0.0266(8) 0.0301(8) 0.0590(11) -0.0041(8) 0.0188(8) 0.0039(7)
C27 0.0207(8) 0.0372(9) 0.0476(10) 0.0040(8) 0.0055(7) 0.0086(7)
Si7 0.0180(2) 0.0267(2) 0.0221(2) 0.00442(16) 0.00428(16) 0.00162(16)
C28 0.0267(8) 0.0473(10) 0.0257(8) 0.0061(7) 0.0101(6) 0.0072(7)
C29 0.0251(8) 0.0343(9) 0.0372(9) 0.0148(7) 0.0095(7) 0.0047(7)
C30 0.0232(8) 0.0316(8) 0.0392(9) 0.0038(7) 0.0035(7) -0.0018(7)
Si8 0.0227(2) 0.0371(2) 0.0173(2) -0.00083(17) 0.00290(16) 0.00527(18)
C31 0.0381(10) 0.0599(12) 0.0238(8) 0.0059(8) 0.0133(7) 0.0079(9)
C32 0.0390(10) 0.0434(10) 0.0293(8) -0.0094(7) 0.0051(7) 0.0132(8)
C33 0.0292(9) 0.0570(11) 0.0230(8) -0.0041(7) -0.0016(7) 0.0090(8)
O1 0.158(7) 0.146(7) 0.276(12) 0.102(8) 0.138(8) 0.073(6)
C34 0.093(10) 0.073(5) 0.194(13) 0.033(6) -0.028(9) -0.004(6)
C35 0.052(3) 0.022(2) 0.131(8) -0.013(3) -0.016(4) 0.019(2)
C36 0.045(4) 0.055(3) 0.078(4) -0.007(3) -0.001(3) 0.006(3)
C37 0.085(4) 0.081(4) 0.065(3) 0.013(3) 0.008(3) 0.043(3)
O2 0.189(8) 0.148(7) 0.134(6) 0.041(5) 0.064(5) 0.060(6)
C38 0.172(12) 0.125(8) 0.159(10) 0.051(8) 0.112(10) 0.065(9)
C39 0.064(7) 0.189(13) 0.097(7) 0.080(8) 0.000(5) -0.018(7)
C40 0.102(6) 0.101(6) 0.129(7) 0.021(6) 0.065(5) 0.026(5)
C41 0.167(18) 0.096(10) 0.25(2) -0.082(13) 0.161(17) -0.042(11)

loop_
_atom_type_symbol
_atom_type_description
_atom_type_scat_dispersion_real
_atom_type_scat_dispersion_imag
_atom_type_scat_source
H H 0.0000 0.0000 'International Tables Vol C Tables 4.2.6.8 and 6.1.1.4'
C C 0.0033 0.0016 'International Tables Vol C Tables 4.2.6.8 and 6.1.1.4'
O O 0.0106 0.0060 'International Tables Vol C Tables 4.2.6.8 and 6.1.1.4'
Si Si 0.0817 0.0704 'International Tables Vol C Tables 4.2.6.8 and 6.1.1.4'

loop_
_geom_angle_atom_site_label_1
_geom_angle_atom_site_label_2
_geom_angle_atom_site_label_3
_geom_angle
_geom_angle_site_symmetry_1
_geom_angle_site_symmetry_3
_geom_angle_publ_flag
C1 Si1 C2 50.20(8) . . ?
C1 Si1 C3 115.92(7) . . ?
C2 Si1 C3 114.62(7) . . ?
C1 Si1 C4 123.41(7) . . ?
C2 Si1 C4 123.39(7) . . ?
C3 Si1 C4 114.42(6) . . ?
C2 C1 Si1 64.92(9) . . ?
C2 C1 H1 117.2 . . ?
Si1 C1 H1 117.2 . . ?
C2 C1 H2 117.2 . . ?
Si1 C1 H2 117.2 . . ?
H1 C1 H2 114.3 . . ?
C1 C2 Si1 64.88(9) . . ?
C1 C2 H3 117.2 . . ?
Si1 C2 H3 117.2 . . ?
C1 C2 H4 117.2 . . ?
Si1 C2 H4 117.2 . . ?
H3 C2 H4 114.3 . . ?
C3 C3 Si1 114.05(13) 2_767 . ?
C3 C3 H5 108.7 2_767 . ?
Si1 C3 H5 108.7 . . ?
C3 C3 H6 108.7 2_767 . ?
Si1 C3 H6 108.7 . . ?
H5 C3 H6 107.6 . . ?
C9 C4 C5 118.59(12) . . ?
C9 C4 Si1 121.12(11) . . ?
C5 C4 Si1 120.25(10) . . ?
C6 C5 C4 119.78(13) . . ?
C6 C5 C10 120.23(13) . . ?
C4 C5 C10 119.96(12) . . ?
C5 C6 C7 122.69(13) . . ?
C5 C6 H7 118.7 . . ?
C7 C6 H7 118.7 . . ?
C8 C7 C6 116.16(12) . . ?
C8 C7 C24 120.76(12) . . ?
C6 C7 C24 122.99(12) . . ?
C7 C8 C9 123.23(13) . . ?
C7 C8 H8 118.4 . . ?
C9 C8 H8 118.4 . . ?
C8 C9 C4 119.45(13) . . ?
C8 C9 C17 119.43(12) . . ?
C4 C9 C17 121.11(12) . . ?
C5 C10 Si2 114.29(10) . . ?
C5 C10 Si3 113.05(10) . . ?
Si2 C10 Si3 119.28(8) . . ?
C5 C10 H9 102.4 . . ?
Si2 C10 H9 102.4 . . ?
Si3 C10 H9 102.4 . . ?
C12 Si2 C11 109.29(10) . . ?
C12 Si2 C13 108.85(14) . . ?
C11 Si2 C13 107.68(10) . . ?
C12 Si2 C10 109.11(8) . . ?
C11 Si2 C10 108.16(8) . . ?
C13 Si2 C10 113.67(10) . . ?
Si2 C11 H10 109.5 . . ?
Si2 C11 H11 109.5 . . ?
H10 C11 H11 109.5 . . ?
Si2 C11 H12 109.5 . . ?
H10 C11 H12 109.5 . . ?
H11 C11 H12 109.5 . . ?
Si2 C12 H13 109.5 . . ?
Si2 C12 H14 109.5 . . ?
H13 C12 H14 109.5 . . ?
Si2 C12 H15 109.5 . . ?
H13 C12 H15 109.5 . . ?
H14 C12 H15 109.5 . . ?
Si2 C13 H16 109.5 . . ?
Si2 C13 H17 109.5 . . ?
H16 C13 H17 109.5 . . ?
Si2 C13 H18 109.5 . . ?
H16 C13 H18 109.5 . . ?
H17 C13 H18 109.5 . . ?
C14 Si3 C16 107.83(10) . . ?
C14 Si3 C15 107.59(9) . . ?
C16 Si3 C15 108.97(8) . . ?
C14 Si3 C10 115.44(10) . . ?
C16 Si3 C10 108.99(7) . . ?
C15 Si3 C10 107.88(7) . . ?
Si3 C14 H19 109.5 . . ?
Si3 C14 H20 109.5 . . ?
H19 C14 H20 109.5 . . ?
Si3 C14 H21 109.5 . . ?
H19 C14 H21 109.5 . . ?
H20 C14 H21 109.5 . . ?
Si3 C15 H22 109.5 . . ?
Si3 C15 H23 109.5 . . ?
H22 C15 H23 109.5 . . ?
Si3 C15 H24 109.5 . . ?
H22 C15 H24 109.5 . . ?
H23 C15 H24 109.5 . . ?
Si3 C16 H25 109.5 . . ?
Si3 C16 H26 109.5 . . ?
H25 C16 H26 109.5 . . ?
Si3 C16 H27 109.5 . . ?
H25 C16 H27 109.5 . . ?
H26 C16 H27 109.5 . . ?
C9 C17 Si5 112.73(9) . . ?
C9 C17 Si4 114.28(10) . . ?
Si5 C17 Si4 119.71(8) . . ?
C9 C17 H28 102.3 . . ?
Si5 C17 H28 102.3 . . ?
Si4 C17 H28 102.3 . . ?
C20 Si4 C18 109.73(8) . . ?
C20 Si4 C19 107.21(8) . . ?
C18 Si4 C19 107.99(9) . . ?
C20 Si4 C17 114.27(7) . . ?
C18 Si4 C17 109.89(7) . . ?
C19 Si4 C17 107.51(7) . . ?
Si4 C18 H29 109.5 . . ?
Si4 C18 H30 109.5 . . ?
H29 C18 H30 109.5 . . ?
Si4 C18 H31 109.5 . . ?
H29 C18 H31 109.5 . . ?
H30 C18 H31 109.5 . . ?
Si4 C19 H32 109.5 . . ?
Si4 C19 H33 109.5 . . ?
H32 C19 H33 109.5 . . ?
Si4 C19 H34 109.5 . . ?
H32 C19 H34 109.5 . . ?
H33 C19 H34 109.5 . . ?
Si4 C20 H35 109.5 . . ?
Si4 C20 H36 109.5 . . ?
H35 C20 H36 109.5 . . ?
Si4 C20 H37 109.5 . . ?
H35 C20 H37 109.5 . . ?
H36 C20 H37 109.5 . . ?
C21 Si5 C23 106.74(8) . . ?
C21 Si5 C22 110.83(9) . . ?
C23 Si5 C22 107.83(8) . . ?
C21 Si5 C17 107.46(8) . . ?
C23 Si5 C17 115.99(7) . . ?
C22 Si5 C17 107.99(7) . . ?
Si5 C21 H38 109.5 . . ?
Si5 C21 H39 109.5 . . ?
H38 C21 H39 109.5 . . ?
Si5 C21 H40 109.5 . . ?
H38 C21 H40 109.5 . . ?
H39 C21 H40 109.5 . . ?
Si5 C22 H41 109.5 . . ?
Si5 C22 H42 109.5 . . ?
H41 C22 H42 109.5 . . ?
Si5 C22 H43 109.5 . . ?
H41 C22 H43 109.5 . . ?
H42 C22 H43 109.5 . . ?
Si5 C23 H44 109.5 . . ?
Si5 C23 H45 109.5 . . ?
H44 C23 H45 109.5 . . ?
Si5 C23 H46 109.5 . . ?
H44 C23 H46 109.5 . . ?
H45 C23 H46 109.5 . . ?
C7 C24 Si8 104.71(9) . . ?
C7 C24 Si7 113.47(9) . . ?
Si8 C24 Si7 110.61(7) . . ?
C7 C24 Si6 112.67(9) . . ?
Si8 C24 Si6 109.47(7) . . ?
Si7 C24 Si6 105.95(7) . . ?
C26 Si6 C27 104.75(8) . . ?
C26 Si6 C25 107.62(9) . . ?
C27 Si6 C25 103.50(8) . . ?
C26 Si6 C24 111.95(7) . . ?
C27 Si6 C24 114.78(7) . . ?
C25 Si6 C24 113.45(8) . . ?
Si6 C25 H47 109.5 . . ?
Si6 C25 H48 109.5 . . ?
H47 C25 H48 109.5 . . ?
Si6 C25 H49 109.5 . . ?
H47 C25 H49 109.5 . . ?
H48 C25 H49 109.5 . . ?
Si6 C26 H50 109.5 . . ?
Si6 C26 H51 109.5 . . ?
H50 C26 H51 109.5 . . ?
Si6 C26 H52 109.5 . . ?
H50 C26 H52 109.5 . . ?
H51 C26 H52 109.5 . . ?
Si6 C27 H53 109.5 . . ?
Si6 C27 H54 109.5 . . ?
H53 C27 H54 109.5 . . ?
Si6 C27 H55 109.5 . . ?
H53 C27 H55 109.5 . . ?
H54 C27 H55 109.5 . . ?
C28 Si7 C30 110.05(8) . . ?
C28 Si7 C29 102.82(8) . . ?
C30 Si7 C29 101.72(8) . . ?
C28 Si7 C24 110.43(7) . . ?
C30 Si7 C24 112.59(7) . . ?
C29 Si7 C24 118.47(7) . . ?
Si7 C28 H56 109.5 . . ?
Si7 C28 H57 109.5 . . ?
H56 C28 H57 109.5 . . ?
Si7 C28 H58 109.5 . . ?
H56 C28 H58 109.5 . . ?
H57 C28 H58 109.5 . . ?
Si7 C29 H59 109.5 . . ?
Si7 C29 H60 109.5 . . ?
H59 C29 H60 109.5 . . ?
Si7 C29 H61 109.5 . . ?
H59 C29 H61 109.5 . . ?
H60 C29 H61 109.5 . . ?
Si7 C30 H62 109.5 . . ?
Si7 C30 H63 109.5 . . ?
H62 C30 H63 109.5 . . ?
Si7 C30 H64 109.5 . . ?
H62 C30 H64 109.5 . . ?
H63 C30 H64 109.5 . . ?
C31 Si8 C32 105.05(9) . . ?
C31 Si8 C33 108.35(8) . . ?
C32 Si8 C33 105.78(9) . . ?
C31 Si8 C24 110.25(7) . . ?
C32 Si8 C24 113.17(7) . . ?
C33 Si8 C24 113.74(7) . . ?
Si8 C31 H65 109.5 . . ?
Si8 C31 H66 109.5 . . ?
H65 C31 H66 109.5 . . ?
Si8 C31 H67 109.5 . . ?
H65 C31 H67 109.5 . . ?
H66 C31 H67 109.5 . . ?
Si8 C32 H68 109.5 . . ?
Si8 C32 H69 109.5 . . ?
H68 C32 H69 109.5 . . ?
Si8 C32 H70 109.5 . . ?
H68 C32 H70 109.5 . . ?
H69 C32 H70 109.5 . . ?
Si8 C33 H71 109.5 . . ?
Si8 C33 H72 109.5 . . ?
H71 C33 H72 109.5 . . ?
Si8 C33 H73 109.5 . . ?
H71 C33 H73 109.5 . . ?
H72 C33 H73 109.5 . . ?
C37 O1 C34 101.7(7) . . ?
C35 C34 O1 93.9(9) . . ?
C35 C34 H74 112.9 . . ?
O1 C34 H74 112.9 . . ?
C35 C34 H75 112.9 . . ?
O1 C34 H75 112.9 . . ?
H74 C34 H75 110.4 . . ?
C36 C35 C34 104.4(8) . . ?
C36 C35 H76 110.9 . . ?
C34 C35 H76 110.9 . . ?
C36 C35 H77 110.9 . . ?
C34 C35 H77 110.9 . . ?
H76 C35 H77 108.9 . . ?
C37 C36 C35 107.0(8) . . ?
C37 C36 H78 110.3 . . ?
C35 C36 H78 110.3 . . ?
C37 C36 H79 110.3 . . ?
C35 C36 H79 110.3 . . ?
H78 C36 H79 108.6 . . ?
C36 C37 O1 99.3(7) . . ?
C36 C37 H80 111.9 . . ?
O1 C37 H80 111.9 . . ?
C36 C37 H81 111.9 . . ?
O1 C37 H81 111.9 . . ?
H80 C37 H81 109.6 . . ?
C38 O2 C41 93.6(9) . . ?
C39 C38 O2 109.5(10) . . ?
C39 C38 H82 109.8 . . ?
O2 C38 H82 109.8 . . ?
C39 C38 H83 109.8 . . ?
O2 C38 H83 109.8 . . ?
H82 C38 H83 108.2 . . ?
C38 C39 C40 127.3(12) . . ?
C38 C39 H84 105.5 . . ?
C40 C39 H84 105.5 . . ?
C38 C39 H85 105.5 . . ?
C40 C39 H85 105.5 . . ?
H84 C39 H85 106.1 . . ?
C39 C40 C41 88.2(9) . . ?
C39 C40 H86 113.9 . . ?
C41 C40 H86 113.9 . . ?
C39 C40 H87 113.9 . . ?
C41 C40 H87 113.9 . . ?
H86 C40 H87 111.1 . . ?
C40 C41 O2 115.6(8) . . ?
C40 C41 H88 108.4 . . ?
O2 C41 H88 108.4 . . ?
C40 C41 H89 108.4 . . ?
O2 C41 H89 108.4 . . ?
H88 C41 H89 107.4 . . ?

loop_
_geom_bond_atom_site_label_1
_geom_bond_atom_site_label_2
_geom_bond_distance
_geom_bond_site_symmetry_2
_geom_bond_publ_flag
Si1 C1 1.8415(17) . ?
Si1 C2 1.8420(16) . ?
Si1 C3 1.8679(15) . ?
Si1 C4 1.8721(14) . ?
C1 C2 1.563(3) . ?
C1 H1 0.9900 . ?
C1 H2 0.9900 . ?
C2 H3 0.9900 . ?
C2 H4 0.9900 . ?
C3 C3 1.535(3) 2_767 ?
C3 H5 0.9900 . ?
C3 H6 0.9900 . ?
C4 C9 1.4127(19) . ?
C4 C5 1.416(2) . ?
C5 C6 1.402(2) . ?
C5 C10 1.5229(19) . ?
C6 C7 1.407(2) . ?
C6 H7 0.9500 . ?
C7 C8 1.398(2) . ?
C7 C24 1.5534(18) . ?
C8 C9 1.4037(19) . ?
C8 H8 0.9500 . ?
C9 C17 1.5198(19) . ?
C10 Si2 1.8968(15) . ?
C10 Si3 1.9037(16) . ?
C10 H9 1.0000 . ?
Si2 C12 1.860(2) . ?
Si2 C11 1.8698(18) . ?
Si2 C13 1.873(2) . ?
C11 H10 0.9800 . ?
C11 H11 0.9800 . ?
C11 H12 0.9800 . ?
C12 H13 0.9800 . ?
C12 H14 0.9800 . ?
C12 H15 0.9800 . ?
C13 H16 0.9800 . ?
C13 H17 0.9800 . ?
C13 H18 0.9800 . ?
Si3 C14 1.868(2) . ?
Si3 C16 1.8694(19) . ?
Si3 C15 1.8776(17) . ?
C14 H19 0.9800 . ?
C14 H20 0.9800 . ?
C14 H21 0.9800 . ?
C15 H22 0.9800 . ?
C15 H23 0.9800 . ?
C15 H24 0.9800 . ?
C16 H25 0.9800 . ?
C16 H26 0.9800 . ?
C16 H27 0.9800 . ?
C17 Si5 1.8954(15) . ?
C17 Si4 1.9012(15) . ?
C17 H28 1.0000 . ?
Si4 C20 1.8704(17) . ?
Si4 C18 1.8713(17) . ?
Si4 C19 1.8759(17) . ?
C18 H29 0.9800 . ?
C18 H30 0.9800 . ?
C18 H31 0.9800 . ?
C19 H32 0.9800 . ?
C19 H33 0.9800 . ?
C19 H34 0.9800 . ?
C20 H35 0.9800 . ?
C20 H36 0.9800 . ?
C20 H37 0.9800 . ?
Si5 C21 1.8723(18) . ?
Si5 C23 1.8730(17) . ?
Si5 C22 1.8732(17) . ?
C21 H38 0.9800 . ?
C21 H39 0.9800 . ?
C21 H40 0.9800 . ?
C22 H41 0.9800 . ?
C22 H42 0.9800 . ?
C22 H43 0.9800 . ?
C23 H44 0.9800 . ?
C23 H45 0.9800 . ?
C23 H46 0.9800 . ?
C24 Si8 1.9227(14) . ?
C24 Si7 1.9290(14) . ?
C24 Si6 1.9334(15) . ?
Si6 C26 1.8795(18) . ?
Si6 C27 1.8828(16) . ?
Si6 C25 1.8856(19) . ?
C25 H47 0.9800 . ?
C25 H48 0.9800 . ?
C25 H49 0.9800 . ?
C26 H50 0.9800 . ?
C26 H51 0.9800 . ?
C26 H52 0.9800 . ?
C27 H53 0.9800 . ?
C27 H54 0.9800 . ?
C27 H55 0.9800 . ?
Si7 C28 1.8769(17) . ?
Si7 C30 1.8790(16) . ?
Si7 C29 1.8850(17) . ?
C28 H56 0.9800 . ?
C28 H57 0.9800 . ?
C28 H58 0.9800 . ?
C29 H59 0.9800 . ?
C29 H60 0.9800 . ?
C29 H61 0.9800 . ?
C30 H62 0.9800 . ?
C30 H63 0.9800 . ?
C30 H64 0.9800 . ?
Si8 C31 1.8700(18) . ?
Si8 C32 1.8718(19) . ?
Si8 C33 1.8809(17) . ?
C31 H65 0.9800 . ?
C31 H66 0.9800 . ?
C31 H67 0.9800 . ?
C32 H68 0.9800 . ?
C32 H69 0.9800 . ?
C32 H70 0.9800 . ?
C33 H71 0.9800 . ?
C33 H72 0.9800 . ?
C33 H73 0.9800 . ?
O1 C37 1.339(9) . ?
O1 C34 1.731(14) . ?
C34 C35 1.511(19) . ?
C34 H74 0.9900 . ?
C34 H75 0.9900 . ?
C35 C36 1.507(11) . ?
C35 H76 0.9900 . ?
C35 H77 0.9900 . ?
C36 C37 1.317(11) . ?
C36 H78 0.9900 . ?
C36 H79 0.9900 . ?
C37 H80 0.9900 . ?
C37 H81 0.9900 . ?
O2 C38 1.548(13) . ?
O2 C41 1.608(9) . ?
C38 C39 1.213(16) . ?
C38 H82 0.9900 . ?
C38 H83 0.9900 . ?
C39 C40 1.533(13) . ?
C39 H84 0.9900 . ?
C39 H85 0.9900 . ?
C40 C41 1.559(16) . ?
C40 H86 0.9900 . ?
C40 H87 0.9900 . ?
C41 H88 0.9900 . ?
C41 H89 0.9900 . ?

loop_
_geom_torsion_atom_site_label_1
_geom_torsion_atom_site_label_2
_geom_torsion_atom_site_label_3
_geom_torsion_atom_site_label_4
_geom_torsion
_geom_torsion_site_symmetry_1
_geom_torsion_site_symmetry_2
_geom_torsion_site_symmetry_3
_geom_torsion_site_symmetry_4
_geom_torsion_publ_flag
C3 Si1 C1 C2 101.42(10) . . . . ?
C4 Si1 C1 C2 -107.97(10) . . . . ?
C3 Si1 C2 C1 -104.13(10) . . . . ?
C4 Si1 C2 C1 108.02(10) . . . . ?
C1 Si1 C3 C3 -28.12(19) . . . 2_767 ?
C2 Si1 C3 C3 27.82(18) . . . 2_767 ?
C4 Si1 C3 C3 178.62(14) . . . 2_767 ?
C1 Si1 C4 C9 112.61(13) . . . . ?
C2 Si1 C4 C9 51.53(14) . . . . ?
C3 Si1 C4 C9 -96.39(12) . . . . ?
C1 Si1 C4 C5 -69.70(14) . . . . ?
C2 Si1 C4 C5 -130.78(12) . . . . ?
C3 Si1 C4 C5 81.30(12) . . . . ?
C9 C4 C5 C6 -2.87(19) . . . . ?
Si1 C4 C5 C6 179.38(10) . . . . ?
C9 C4 C5 C10 174.85(12) . . . . ?
Si1 C4 C5 C10 -2.90(17) . . . . ?
C4 C5 C6 C7 0.5(2) . . . . ?
C10 C5 C6 C7 -177.20(12) . . . . ?
C5 C6 C7 C8 0.81(19) . . . . ?
C5 C6 C7 C24 -175.83(12) . . . . ?
C6 C7 C8 C9 0.26(19) . . . . ?
C24 C7 C8 C9 176.98(12) . . . . ?
C7 C8 C9 C4 -2.6(2) . . . . ?
C7 C8 C9 C17 175.97(12) . . . . ?
C5 C4 C9 C8 3.87(19) . . . . ?
Si1 C4 C9 C8 -178.40(10) . . . . ?
C5 C4 C9 C17 -174.71(12) . . . . ?
Si1 C4 C9 C17 3.02(18) . . . . ?
C6 C5 C10 Si2 -68.86(15) . . . . ?
C4 C5 C10 Si2 113.43(12) . . . . ?
C6 C5 C10 Si3 71.96(15) . . . . ?
C4 C5 C10 Si3 -105.75(13) . . . . ?
C5 C10 Si2 C12 -35.76(15) . . . . ?
Si3 C10 Si2 C12 -173.96(11) . . . . ?
C5 C10 Si2 C11 -154.55(12) . . . . ?
Si3 C10 Si2 C11 67.24(11) . . . . ?
C5 C10 Si2 C13 85.92(15) . . . . ?
Si3 C10 Si2 C13 -52.28(14) . . . . ?
C5 C10 Si3 C14 -95.84(12) . . . . ?
Si2 C10 Si3 C14 42.84(12) . . . . ?
C5 C10 Si3 C16 25.64(13) . . . . ?
Si2 C10 Si3 C16 164.32(8) . . . . ?
C5 C10 Si3 C15 143.82(11) . . . . ?
Si2 C10 Si3 C15 -77.50(11) . . . . ?
C8 C9 C17 Si5 69.21(14) . . . . ?
C4 C9 C17 Si5 -112.21(12) . . . . ?
C8 C9 C17 Si4 -71.91(14) . . . . ?
C4 C9 C17 Si4 106.67(13) . . . . ?
C9 C17 Si4 C20 109.56(11) . . . . ?
Si5 C17 Si4 C20 -28.64(11) . . . . ?
C9 C17 Si4 C18 -14.30(12) . . . . ?
Si5 C17 Si4 C18 -152.50(8) . . . . ?
C9 C17 Si4 C19 -131.59(11) . . . . ?
Si5 C17 Si4 C19 90.21(10) . . . . ?
C9 C17 Si5 C21 152.05(11) . . . . ?
Si4 C17 Si5 C21 -69.16(11) . . . . ?
C9 C17 Si5 C23 -88.66(12) . . . . ?
Si4 C17 Si5 C23 50.14(11) . . . . ?
C9 C17 Si5 C22 32.43(12) . . . . ?
Si4 C17 Si5 C22 171.23(8) . . . . ?
C8 C7 C24 Si8 -75.42(13) . . . . ?
C6 C7 C24 Si8 101.07(13) . . . . ?
C8 C7 C24 Si7 45.30(15) . . . . ?
C6 C7 C24 Si7 -138.22(11) . . . . ?
C8 C7 C24 Si6 165.69(10) . . . . ?
C6 C7 C24 Si6 -17.82(16) . . . . ?
C7 C24 Si6 C26 -45.90(12) . . . . ?
Si8 C24 Si6 C26 -161.97(8) . . . . ?
Si7 C24 Si6 C26 78.73(9) . . . . ?
C7 C24 Si6 C27 -165.13(10) . . . . ?
Si8 C24 Si6 C27 78.80(9) . . . . ?
Si7 C24 Si6 C27 -40.50(10) . . . . ?
C7 C24 Si6 C25 76.15(12) . . . . ?
Si8 C24 Si6 C25 -39.92(10) . . . . ?
Si7 C24 Si6 C25 -159.22(8) . . . . ?
C7 C24 Si7 C28 74.90(11) . . . . ?
Si8 C24 Si7 C28 -167.77(7) . . . . ?
Si6 C24 Si7 C28 -49.23(9) . . . . ?
C7 C24 Si7 C30 -161.64(10) . . . . ?
Si8 C24 Si7 C30 -44.31(10) . . . . ?
Si6 C24 Si7 C30 74.24(9) . . . . ?
C7 C24 Si7 C29 -43.22(13) . . . . ?
Si8 C24 Si7 C29 74.10(10) . . . . ?
Si6 C24 Si7 C29 -167.35(7) . . . . ?
C7 C24 Si8 C31 -38.85(12) . . . . ?
Si7 C24 Si8 C31 -161.44(8) . . . . ?
Si6 C24 Si8 C31 82.18(9) . . . . ?
C7 C24 Si8 C32 78.47(11) . . . . ?
Si7 C24 Si8 C32 -44.12(10) . . . . ?
Si6 C24 Si8 C32 -160.50(8) . . . . ?
C7 C24 Si8 C33 -160.77(10) . . . . ?
Si7 C24 Si8 C33 76.63(10) . . . . ?
Si6 C24 Si8 C33 -39.75(10) . . . . ?
C37 O1 C34 C35 34.4(10) . . . . ?
O1 C34 C35 C36 -2.3(9) . . . . ?
C34 C35 C36 C37 -31.5(10) . . . . ?
C35 C36 C37 O1 56.9(10) . . . . ?
C34 O1 C37 C36 -55.5(10) . . . . ?
C41 O2 C38 C39 -18.9(16) . . . . ?
O2 C38 C39 C40 10(2) . . . . ?
C38 C39 C40 C41 6(2) . . . . ?
C39 C40 C41 O2 -19.2(14) . . . . ?
C38 O2 C41 C40 24.7(14) . . . . ?
